data_2232859
loop_
_publ_author_name
'Akerman, Matthew P.'
'Grimmer, Craig D.'
'Nikolayenko, Varvara I.'
'Reddy, Desigan'

_publ_section_title
;
 1,4-Bis[(2,2':6',2''-terpyridin-4'-yl)oxy]butane
;
_journal_coeditor_code LR2036
_journal_issue 12
_journal_name_full 'Acta Crystallographica Section E'
_journal_page_first o3478
_journal_page_last o3479
_journal_paper_doi 10.1107/S1600536811050343
_journal_volume 67
_journal_year 2011
_chemical_formula_iupac 'C34 H28 N6 O2'
_chemical_formula_moiety 'C34 H28 N6 O2'
_chemical_formula_sum 'C34 H28 N6 O2'
_chemical_formula_weight 552.62
_chemical_name_systematic
;
1,4-Bis[(2,2':6',2''-terpyridin-4'-yl)oxy]butane
;
_space_group_IT_number 2
_symmetry_cell_setting triclinic
_symmetry_space_group_name_Hall '-P 1'
_symmetry_space_group_name_H-M 'P -1'
_atom_sites_solution_hydrogens geom
_atom_sites_solution_primary direct
_atom_sites_solution_secondary difmap
_audit_creation_method SHELXL-97
_cell_angle_alpha 72.580(3)
_cell_angle_beta 78.561(3)
_cell_angle_gamma 77.438(3)
_cell_formula_units_Z 1
_cell_length_a 6.3678(2)
_cell_length_b 10.5088(4)
_cell_length_c 10.9216(3)
_cell_measurement_reflns_used 4604
_cell_measurement_temperature 100(2)
_cell_measurement_theta_max 34.2
_cell_measurement_theta_min 3.2
_cell_volume 673.64(4)
_computing_cell_refinement '<i>CrysAlis CCD</i> (Oxford Diffraction, 2008)'
_computing_data_collection '<i>CrysAlis CCD</i> (Oxford Diffraction, 2008)'
_computing_data_reduction '<i>CrysAlis RED</i> (Oxford Diffraction, 2008)'
_computing_molecular_graphics 'ORTEP-3 (Farrugia, 1997)'
_computing_publication_material 'WinGX (Farrugia, 1999)'
_computing_structure_refinement 'SHELXL97 (Sheldrick, 2008)'
_computing_structure_solution 'SHELXS97 (Sheldrick, 2008)'
_diffrn_ambient_temperature 100(2)
_diffrn_measured_fraction_theta_full 0.989
_diffrn_measured_fraction_theta_max 0.825
_diffrn_measurement_device_type 'Oxford Diffraction Xcalibur 2 CCD'
_diffrn_measurement_method 'omega scans at fixed theta angles'
_diffrn_radiation_monochromator graphite
_diffrn_radiation_source 'fine-focus sealed tube'
_diffrn_radiation_type MoK\a
_diffrn_radiation_wavelength 0.71073
_diffrn_reflns_av_R_equivalents 0.0231
_diffrn_reflns_av_sigmaI/netI 0.0276
_diffrn_reflns_limit_h_max 9
_diffrn_reflns_limit_h_min -10
_diffrn_reflns_limit_k_max 15
_diffrn_reflns_limit_k_min -15
_diffrn_reflns_limit_l_max 16
_diffrn_reflns_limit_l_min -15
_diffrn_reflns_number 10771
_diffrn_reflns_theta_full 25.00
_diffrn_reflns_theta_max 34.20
_diffrn_reflns_theta_min 3.21
_diffrn_standards_decay_% 0
_diffrn_standards_interval_count 0
_diffrn_standards_interval_time 0
_diffrn_standards_number 0
_exptl_absorpt_coefficient_mu 0.088
_exptl_absorpt_correction_T_max 0.9742
_exptl_absorpt_correction_T_min 0.9657
_exptl_absorpt_correction_type multi-scan
_exptl_absorpt_process_details '(Blessing, 1995)'
_exptl_crystal_colour colourless
_exptl_crystal_density_diffrn 1.362
_exptl_crystal_density_method 'not measured'
_exptl_crystal_description triangular
_exptl_crystal_F_000 290
_exptl_crystal_size_max 0.40
_exptl_crystal_size_mid 0.40
_exptl_crystal_size_min 0.30
_refine_diff_density_max 0.460
_refine_diff_density_min -0.430
_refine_ls_extinction_method none
_refine_ls_goodness_of_fit_ref 1.041
_refine_ls_hydrogen_treatment constr
_refine_ls_matrix_type full
_refine_ls_number_parameters 190
_refine_ls_number_reflns 4604
_refine_ls_number_restraints 0
_refine_ls_restrained_S_all 1.041
_refine_ls_R_factor_all 0.0630
_refine_ls_R_factor_gt 0.0527
_refine_ls_shift/su_max 0.001
_refine_ls_shift/su_mean 0.000
_refine_ls_structure_factor_coef Fsqd
_refine_ls_weighting_details 'calc w=1/[\s^2^(Fo^2^)+(0.1033P)^2^+0.0000P] where P=(Fo^2^+2Fc^2^)/3'
_refine_ls_weighting_scheme calc
_refine_ls_wR_factor_gt 0.1412
_refine_ls_wR_factor_ref 0.1480
_reflns_number_gt 3678
_reflns_number_total 4604
_reflns_threshold_expression I>2\s(I)
_cod_data_source_file lr2036.cif
_cod_data_source_block I
_cod_database_code 2232859
_cod_database_fobs_code 2232859

loop_
_symmetry_equiv_pos_as_xyz
'x, y, z'
'-x, -y, -z'

loop_
_atom_site_type_symbol
_atom_site_label
_atom_site_fract_x
_atom_site_fract_y
_atom_site_fract_z
_atom_site_U_iso_or_equiv
_atom_site_adp_type
_atom_site_calc_flag
_atom_site_refinement_flags
_atom_site_occupancy
_atom_site_symmetry_multiplicity
C C1 0.91969(13) 0.45081(8) 0.20750(8) 0.01459(17) Uani d . 1 1
C C2 0.99907(14) 0.57692(9) 0.12469(8) 0.01538(17) Uani d . 1 1
C C3 1.21800(15) 0.57653(9) 0.07304(9) 0.01893(18) Uani d . 1 1
H H3 1.3198 0.4946 0.0869 0.023 Uiso calc R 1 1
C C4 1.28436(16) 0.69785(10) 0.00112(9) 0.0218(2) Uani d . 1 1
H H4 1.4330 0.7009 -0.0331 0.026 Uiso calc R 1 1
C C5 1.12985(16) 0.81461(10) -0.01999(9) 0.0227(2) Uani d . 1 1
H H5 1.1698 0.8990 -0.0699 0.027 Uiso calc R 1 1
C C6 0.91517(17) 0.80504(9) 0.03359(10) 0.0231(2) Uani d . 1 1
H H6 0.8093 0.8850 0.0179 0.028 Uiso calc R 1 1
C C7 0.70581(14) 0.45958(9) 0.27116(8) 0.01544(17) Uani d . 1 1
H H7 0.6095 0.5438 0.2593 0.019 Uiso calc R 1 1
C C8 0.63836(13) 0.34181(9) 0.35221(8) 0.01472(17) Uani d . 1 1
C C9 0.78076(13) 0.21929(8) 0.36168(8) 0.01555(17) Uani d . 1 1
H H9 0.7374 0.1368 0.4146 0.019 Uiso calc R 1 1
C C10 0.98796(13) 0.22108(8) 0.29156(8) 0.01479(17) Uani d . 1 1
C C11 1.14276(14) 0.09254(8) 0.29357(8) 0.01510(17) Uani d . 1 1
C C12 1.36485(14) 0.08795(9) 0.28696(9) 0.01945(19) Uani d . 1 1
H H12 1.4194 0.1663 0.2839 0.023 Uiso calc R 1 1
C C13 1.50515(15) -0.03274(10) 0.28492(10) 0.0221(2) Uani d . 1 1
H H13 1.6569 -0.0394 0.2832 0.026 Uiso calc R 1 1
C C14 1.41963(15) -0.14337(9) 0.28550(10) 0.0225(2) Uani d . 1 1
H H14 1.5118 -0.2265 0.2808 0.027 Uiso calc R 1 1
C C15 1.19601(15) -0.12984(9) 0.29316(10) 0.0213(2) Uani d . 1 1
H H15 1.1382 -0.2063 0.2943 0.026 Uiso calc R 1 1
C C16 0.29097(13) 0.46356(9) 0.41509(9) 0.01583(17) Uani d . 1 1
H H16A 0.2626 0.5046 0.3244 0.019 Uiso calc R 1 1
H H16B 0.3543 0.5275 0.4417 0.019 Uiso calc R 1 1
C C17 0.08210(13) 0.43460(8) 0.50317(8) 0.01595(18) Uani d . 1 1
H H17A 0.1122 0.3928 0.5934 0.019 Uiso calc R 1 1
H H17B 0.0207 0.3699 0.4764 0.019 Uiso calc R 1 1
N N1 1.06151(11) 0.33489(7) 0.21789(7) 0.01511(16) Uani d . 1 1
N N2 0.84919(13) 0.68991(8) 0.10593(8) 0.02008(17) Uani d . 1 1
N N3 1.05674(12) -0.01556(7) 0.29902(8) 0.01867(17) Uani d . 1 1
O O1 0.43840(10) 0.33755(6) 0.42503(6) 0.01732(15) Uani d . 1 1

loop_
_atom_site_aniso_label
_atom_site_aniso_U_11
_atom_site_aniso_U_22
_atom_site_aniso_U_33
_atom_site_aniso_U_12
_atom_site_aniso_U_13
_atom_site_aniso_U_23
C1 0.0132(4) 0.0138(4) 0.0159(4) 0.0007(3) -0.0025(3) -0.0045(3)
C2 0.0153(4) 0.0139(4) 0.0154(4) 0.0003(3) -0.0020(3) -0.0036(3)
C3 0.0158(4) 0.0180(4) 0.0202(4) -0.0006(3) -0.0003(3) -0.0040(3)
C4 0.0197(4) 0.0214(4) 0.0222(4) -0.0047(3) 0.0010(3) -0.0045(4)
C5 0.0271(5) 0.0171(4) 0.0220(5) -0.0058(4) -0.0014(4) -0.0022(4)
C6 0.0243(5) 0.0146(4) 0.0262(5) 0.0005(3) -0.0026(4) -0.0026(4)
C7 0.0129(4) 0.0137(4) 0.0182(4) 0.0020(3) -0.0021(3) -0.0051(3)
C8 0.0107(3) 0.0156(4) 0.0171(4) 0.0004(3) -0.0016(3) -0.0053(3)
C9 0.0122(4) 0.0135(4) 0.0190(4) 0.0004(3) -0.0019(3) -0.0034(3)
C10 0.0118(3) 0.0137(4) 0.0182(4) 0.0012(3) -0.0033(3) -0.0050(3)
C11 0.0125(4) 0.0133(4) 0.0172(4) 0.0007(3) -0.0016(3) -0.0031(3)
C12 0.0130(4) 0.0156(4) 0.0282(5) 0.0004(3) -0.0035(3) -0.0053(4)
C13 0.0128(4) 0.0187(4) 0.0298(5) 0.0024(3) -0.0019(3) -0.0035(4)
C14 0.0181(4) 0.0149(4) 0.0289(5) 0.0040(3) -0.0016(4) -0.0038(4)
C15 0.0194(4) 0.0131(4) 0.0285(5) 0.0003(3) -0.0028(4) -0.0039(4)
C16 0.0115(4) 0.0151(4) 0.0188(4) 0.0020(3) -0.0022(3) -0.0043(3)
C17 0.0119(4) 0.0161(4) 0.0184(4) 0.0003(3) -0.0016(3) -0.0049(3)
N1 0.0127(3) 0.0130(3) 0.0181(3) 0.0010(2) -0.0024(3) -0.0041(3)
N2 0.0186(4) 0.0143(3) 0.0238(4) 0.0015(3) -0.0022(3) -0.0033(3)
N3 0.0149(3) 0.0135(3) 0.0252(4) -0.0001(3) -0.0024(3) -0.0034(3)
O1 0.0111(3) 0.0143(3) 0.0224(3) 0.0022(2) 0.0010(2) -0.0039(3)

loop_
_atom_type_symbol
_atom_type_description
_atom_type_scat_dispersion_real
_atom_type_scat_dispersion_imag
_atom_type_scat_source
C C 0.0033 0.0016 'International Tables Vol C Tables 4.2.6.8 and 6.1.1.4'
H H 0.0000 0.0000 'International Tables Vol C Tables 4.2.6.8 and 6.1.1.4'
N N 0.0061 0.0033 'International Tables Vol C Tables 4.2.6.8 and 6.1.1.4'
O O 0.0106 0.0060 'International Tables Vol C Tables 4.2.6.8 and 6.1.1.4'

loop_
_geom_angle_atom_site_label_1
_geom_angle_atom_site_label_2
_geom_angle_atom_site_label_3
_geom_angle_site_symmetry_1
_geom_angle_site_symmetry_3
_geom_angle
N1 C1 C7 . . 123.79(8)
N1 C1 C2 . . 117.13(7)
C7 C1 C2 . . 119.07(8)
N2 C2 C3 . . 122.59(8)
N2 C2 C1 . . 116.08(8)
C3 C2 C1 . . 121.31(8)
C4 C3 C2 . . 118.85(9)
C4 C3 H3 . . 120.6
C2 C3 H3 . . 120.6
C5 C4 C3 . . 118.82(9)
C5 C4 H4 . . 120.6
C3 C4 H4 . . 120.6
C4 C5 C6 . . 118.33(8)
C4 C5 H5 . . 120.8
C6 C5 H5 . . 120.8
N2 C6 C5 . . 123.71(9)
N2 C6 H6 . . 118.1
C5 C6 H6 . . 118.1
C8 C7 C1 . . 118.07(8)
C8 C7 H7 . . 121.0
C1 C7 H7 . . 121.0
O1 C8 C7 . . 123.93(8)
O1 C8 C9 . . 116.87(7)
C7 C8 C9 . . 119.20(8)
C10 C9 C8 . . 118.14(8)
C10 C9 H9 . . 120.9
C8 C9 H9 . . 120.9
N1 C10 C9 . . 123.81(8)
N1 C10 C11 . . 115.91(7)
C9 C10 C11 . . 120.27(8)
N3 C11 C12 . . 122.95(8)
N3 C11 C10 . . 116.45(7)
C12 C11 C10 . . 120.57(8)
C13 C12 C11 . . 118.97(8)
C13 C12 H12 . . 120.5
C11 C12 H12 . . 120.5
C14 C13 C12 . . 118.66(8)
C14 C13 H13 . . 120.7
C12 C13 H13 . . 120.7
C13 C14 C15 . . 118.40(8)
C13 C14 H14 . . 120.8
C15 C14 H14 . . 120.8
N3 C15 C14 . . 124.01(8)
N3 C15 H15 . . 118.0
C14 C15 H15 . . 118.0
O1 C16 C17 . . 107.75(7)
O1 C16 H16A . . 110.2
C17 C16 H16A . . 110.2
O1 C16 H16B . . 110.2
C17 C16 H16B . . 110.2
H16A C16 H16B . . 108.5
C16 C17 C17 . 2_566 110.24(9)
C16 C17 H17A . . 109.6
C17 C17 H17A 2_566 . 109.6
C16 C17 H17B . . 109.6
C17 C17 H17B 2_566 . 109.6
H17A C17 H17B . . 108.1
C1 N1 C10 . . 116.83(7)
C6 N2 C2 . . 117.68(8)
C15 N3 C11 . . 116.94(8)
C8 O1 C16 . . 117.00(7)

loop_
_geom_bond_atom_site_label_1
_geom_bond_atom_site_label_2
_geom_bond_site_symmetry_2
_geom_bond_distance
C1 N1 . 1.3385(10)
C1 C7 . 1.3982(12)
C1 C2 . 1.4907(12)
C2 N2 . 1.3423(11)
C2 C3 . 1.3960(12)
C3 C4 . 1.3871(13)
C3 H3 . 0.9500
C4 C5 . 1.3865(13)
C4 H4 . 0.9500
C5 C6 . 1.3887(14)
C5 H5 . 0.9500
C6 N2 . 1.3348(12)
C6 H6 . 0.9500
C7 C8 . 1.3872(12)
C7 H7 . 0.9500
C8 O1 . 1.3629(10)
C8 C9 . 1.3930(11)
C9 C10 . 1.3889(12)
C9 H9 . 0.9500
C10 N1 . 1.3473(11)
C10 C11 . 1.4860(12)
C11 N3 . 1.3459(11)
C11 C12 . 1.3927(12)
C12 C13 . 1.3869(12)
C12 H12 . 0.9500
C13 C14 . 1.3848(13)
C13 H13 . 0.9500
C14 C15 . 1.3881(13)
C14 H14 . 0.9500
C15 N3 . 1.3390(11)
C15 H15 . 0.9500
C16 O1 . 1.4354(10)
C16 C17 . 1.5101(12)
C16 H16A . 0.9900
C16 H16B . 0.9900
C17 C17 2_566 1.5278(16)
C17 H17A . 0.9900
C17 H17B . 0.9900

loop_
_geom_hbond_atom_site_label_D
_geom_hbond_atom_site_label_H
_geom_hbond_atom_site_label_A
_geom_hbond_site_symmetry_A
_geom_hbond_distance_DH
_geom_hbond_distance_HA
_geom_hbond_distance_DA
_geom_hbond_angle_DHA
_geom_hbond_publ_flag
C13 H13 N3 1_655 0.950 2.66 3.5920(10) 168.4 yes

loop_
_geom_torsion_atom_site_label_1
_geom_torsion_atom_site_label_2
_geom_torsion_atom_site_label_3
_geom_torsion_atom_site_label_4
_geom_torsion_site_symmetry_4
_geom_torsion
N1 C1 C2 N2 . 174.04(7)
C7 C1 C2 N2 . -7.06(12)
N1 C1 C2 C3 . -7.51(12)
C7 C1 C2 C3 . 171.39(8)
N2 C2 C3 C4 . 1.01(14)
C1 C2 C3 C4 . -177.34(8)
C2 C3 C4 C5 . -1.79(14)
C3 C4 C5 C6 . 0.89(14)
C4 C5 C6 N2 . 0.94(15)
N1 C1 C7 C8 . 1.61(13)
C2 C1 C7 C8 . -177.21(7)
C1 C7 C8 O1 . 176.41(7)
C1 C7 C8 C9 . -3.43(12)
O1 C8 C9 C10 . -178.11(7)
C7 C8 C9 C10 . 1.73(12)
C8 C9 C10 N1 . 2.05(13)
C8 C9 C10 C11 . -177.24(7)
N1 C10 C11 N3 . -143.94(8)
C9 C10 C11 N3 . 35.40(11)
N1 C10 C11 C12 . 34.59(12)
C9 C10 C11 C12 . -146.06(9)
N3 C11 C12 C13 . 0.47(15)
C10 C11 C12 C13 . -177.97(8)
C11 C12 C13 C14 . 1.97(15)
C12 C13 C14 C15 . -2.45(15)
C13 C14 C15 N3 . 0.56(16)
O1 C16 C17 C17 2_566 179.99(8)
C7 C1 N1 C10 . 1.97(12)
C2 C1 N1 C10 . -179.19(7)
C9 C10 N1 C1 . -3.86(12)
C11 C10 N1 C1 . 175.46(7)
C5 C6 N2 C2 . -1.74(15)
C3 C2 N2 C6 . 0.74(13)
C1 C2 N2 C6 . 179.17(8)
C14 C15 N3 C11 . 1.81(15)
C12 C11 N3 C15 . -2.32(14)
C10 C11 N3 C15 . 176.17(8)
C7 C8 O1 C16 . 0.40(12)
C9 C8 O1 C16 . -179.76(7)
C17 C16 O1 C8 . 179.98(7)
